data_7117760
loop_
_publ_author_name
'Hennie Valkenier'
'Christopher M. Dias'
'Kathryn L. Porter Goff'
'Ondrej Jurcek'
'Rakesh Puttreddy'
'Kari Rissanen'
'Anthony P. Davis'

_publ_section_title
;
 Sterically geared tris-thioureas; transmembrane chloride transporters
 with unusual activity and accessibility
;
_journal_name_full Chem.Commun.
_journal_page_first 14235
_journal_paper_doi 10.1039/C5cc05737J
_journal_volume 51
_journal_year 2015
_chemical_formula_moiety '2(Cl), 2(C42 H36 F18 N6 S3), 2(H2 O), 0.5(C8 H22 N2)'
_chemical_formula_sum 'C88 H88 Cl2 F36 N13 O2 S6'
_chemical_formula_weight 2306.97
_space_group_crystal_system monoclinic
_space_group_IT_number 15
_space_group_name_Hall '-C 2yc'
_space_group_name_H-M_alt 'C 1 2/c 1'
_symmetry_space_group_name_Hall '-C 2yc'
_symmetry_space_group_name_H-M 'C 1 2/c 1'
_atom_sites_solution_hydrogens mixed
_audit_creation_date 2015-07-06
_audit_creation_method
;
Olex2 1.2
(compiled 2015.01.26 svn.r3150 for OlexSys, GUI svn.r4998)
;
_audit_update_record
;
2015-07-08 deposited with the CCDC.
2015-07-31 downloaded from the CCDC.
;
_cell_angle_alpha 90
_cell_angle_beta 98.951(6)
_cell_angle_gamma 90
_cell_formula_units_Z 4
_cell_length_a 20.3759(13)
_cell_length_b 35.024(4)
_cell_length_c 16.9047(10)
_cell_measurement_reflns_used 2887
_cell_measurement_temperature 123.00(10)
_cell_measurement_theta_max 73.5960
_cell_measurement_theta_min 3.6170
_cell_volume 11917.0(17)
_computing_cell_refinement
;
CrysAlisPro, Agilent Technologies,
Version 1.171.37.35 (release 13-08-2014 CrysAlis171 .NET)
(compiled Aug 13 2014,18:06:01)
;
_computing_data_collection
;
CrysAlisPro, Agilent Technologies,
Version 1.171.37.35 (release 13-08-2014 CrysAlis171 .NET)
(compiled Aug 13 2014,18:06:01)
;
_computing_data_reduction
;
CrysAlisPro, Agilent Technologies,
Version 1.171.37.35 (release 13-08-2014 CrysAlis171 .NET)
(compiled Aug 13 2014,18:06:01)
;
_computing_molecular_graphics 'Olex2 (Dolomanov et al., 2009)'
_computing_publication_material 'Olex2 (Dolomanov et al., 2009)'
_computing_structure_refinement 'ShelXL (Sheldrick, 2008)'
_diffrn_ambient_environment N~2~
_diffrn_ambient_temperature 123.00(10)
_diffrn_detector 'CCD plate'
_diffrn_detector_area_resol_mean 5.1977
_diffrn_detector_type Atlas
_diffrn_measured_fraction_theta_full 0.992
_diffrn_measured_fraction_theta_max 0.956
_diffrn_measurement_details
;
  1 omega  -43.00   13.00   1.0000   40.0000
omega____ theta____ kappa____ phi______ frames
    -      -41.9013   37.0000  120.0000 56

  2 omega  -49.00   33.00   1.0000   40.0000
omega____ theta____ kappa____ phi______ frames
    -      -41.9013   37.0000 -180.0000 82

  3 omega    1.00   83.00   1.0000   40.0000
omega____ theta____ kappa____ phi______ frames
    -       41.9013  -99.0000   30.0000 82

  4 omega   29.00  106.00   1.0000  180.0000
omega____ theta____ kappa____ phi______ frames
    -      112.0000  -94.0000 -150.0000 77

  5 omega   59.00  148.00   1.0000  180.0000
omega____ theta____ kappa____ phi______ frames
    -      112.0000  178.0000   90.0000 89

  6 omega   87.00  178.00   1.0000  180.0000
omega____ theta____ kappa____ phi______ frames
    -      112.0000   45.0000 -120.0000 91

  7 omega   31.00  109.00   1.0000  180.0000
omega____ theta____ kappa____ phi______ frames
    -      112.0000  -94.0000   30.0000 78

  8 omega   38.00   91.00   1.0000  180.0000
omega____ theta____ kappa____ phi______ frames
    -      112.0000  -30.0000   60.0000 53
;
_diffrn_measurement_device 'four-circle diffractometer'
_diffrn_measurement_device_type 'SuperNova, Dual, Cu at zero, Atlas'
_diffrn_measurement_method '\w scans'
_diffrn_orient_matrix_UB_11 0.0376194500
_diffrn_orient_matrix_UB_12 0.0163772500
_diffrn_orient_matrix_UB_13 0.0787905000
_diffrn_orient_matrix_UB_21 -0.0005969000
_diffrn_orient_matrix_UB_22 0.0398506000
_diffrn_orient_matrix_UB_23 -0.0387095000
_diffrn_orient_matrix_UB_31 -0.0665799500
_diffrn_orient_matrix_UB_32 0.0088990500
_diffrn_orient_matrix_UB_33 0.0284339000
_diffrn_radiation_monochromator mirror
_diffrn_radiation_probe x-ray
_diffrn_radiation_type CuK\a
_diffrn_radiation_wavelength 1.54184
_diffrn_reflns_av_R_equivalents 0.0787
_diffrn_reflns_av_unetI/netI 0.1206
_diffrn_reflns_laue_measured_fraction_full 0.992
_diffrn_reflns_laue_measured_fraction_max 0.956
_diffrn_reflns_limit_h_max 22
_diffrn_reflns_limit_h_min -25
_diffrn_reflns_limit_k_max 43
_diffrn_reflns_limit_k_min -25
_diffrn_reflns_limit_l_max 20
_diffrn_reflns_limit_l_min -17
_diffrn_reflns_number 21625
_diffrn_reflns_point_group_measured_fraction_full 0.992
_diffrn_reflns_point_group_measured_fraction_max 0.956
_diffrn_reflns_theta_full 67.684
_diffrn_reflns_theta_max 76.752
_diffrn_reflns_theta_min 3.657
_diffrn_source 'sealed X-ray tube'
_diffrn_source_type 'SuperNova (Cu) X-ray Source'
_exptl_absorpt_coefficient_mu 2.385
_exptl_absorpt_correction_T_max 0.931
_exptl_absorpt_correction_T_min 0.817
_exptl_absorpt_correction_type gaussian
_exptl_absorpt_process_details
;
CrysAlisPro, Agilent Technologies,
Version 1.171.37.35 (release 13-08-2014 CrysAlis171 .NET)
(compiled Aug 13 2014,18:06:01)
Numerical absorption correction based on gaussian integration over
            a multifaceted crystal model
Empirical absorption correction using spherical harmonics,
 implemented in SCALE3 ABSPACK scaling algorithm.
;
_exptl_crystal_colour colourless
_exptl_crystal_colour_primary colourless
_exptl_crystal_density_diffrn 1.286
_exptl_crystal_description plate
_exptl_crystal_F_000 4708
_exptl_crystal_size_max 0.1999
_exptl_crystal_size_mid 0.1238
_exptl_crystal_size_min 0.0524
_refine_diff_density_max 0.586
_refine_diff_density_min -0.673
_refine_diff_density_rms 0.105
_refine_ls_extinction_coef .
_refine_ls_extinction_method none
_refine_ls_goodness_of_fit_ref 1.019
_refine_ls_hydrogen_treatment constr
_refine_ls_matrix_type full
_refine_ls_number_parameters 689
_refine_ls_number_reflns 12014
_refine_ls_number_restraints 0
_refine_ls_restrained_S_all 1.019
_refine_ls_R_factor_all 0.1993
_refine_ls_R_factor_gt 0.1378
_refine_ls_shift/su_max 0.001
_refine_ls_shift/su_mean 0.000
_refine_ls_structure_factor_coef Fsqd
_refine_ls_weighting_details 'w=1/[\s^2^(Fo^2^)+(0.2000P)^2^] where P=(Fo^2^+2Fc^2^)/3'
_refine_ls_weighting_scheme calc
_refine_ls_wR_factor_gt 0.3462
_refine_ls_wR_factor_ref 0.4106
_reflns_Friedel_coverage 0.000
_reflns_friedel_fraction_full .
_reflns_friedel_fraction_max .
_reflns_number_gt 4589
_reflns_number_total 12014
_reflns_threshold_expression 'I > 2\s(I)'
_cod_data_source_file c5cc05737j2.cif
_cod_data_source_block tepsf2tmacl
_cod_original_cell_volume 11917.2(17)
_cod_database_code 7117760
_chemical_oxdiff_formula 'C20 H20 O7 N2'
_shelx_space_group_comment
;
The symmetry employed for this shelxl refinement is uniquely defined
by the following loop, which should always be used as a source of
symmetry information in preference to the above space-group names.
They are only intended as comments.
;
_shelx_estimated_absorpt_t_max 0.885
_shelx_estimated_absorpt_t_min 0.647
_reflns_odcompleteness_completeness 99.11
_reflns_odcompleteness_iscentric 1
_reflns_odcompleteness_theta 66.97
_olex2_refinement_description
;
1. Fixed Uiso
 At 1.2 times of:
  All C(H) groups, All C(H,H) groups, All N(H) groups
 At 1.5 times of:
  All C(H,H,H) groups, All O(H,H) groups
2. Others
 Fixed Sof: C48(0.5) H48A(0.5) H48B(0.5) H48C(0.5) C47(0.5) H47A(0.5)
 H47B(0.5) C49(0.5) H49A(0.5) H49B(0.5) H49C(0.5) C50(0.5) H50A(0.5) H50B(0.5)
 H50C(0.5)
 Fixed U12: Cl01(0) Cl04(0) N8(0)
 Fixed U22: F7(0.196) F8(0.2)
 Fixed U23: Cl01(0) Cl04(0) N8(0)
 Fixed X: Cl01(0.5) Cl04(0.5) N8(0.5)
 Fixed Z: Cl01(0.25) Cl04(0.25) N8(-0.25)
3.a Free rotating group:
 O006(H00A,H00B)
3.b Secondary CH2 refined with riding coordinates:
 C12(H12A,H12B), C14(H14A,H14B), C9(H9A,H9B), C7(H7A,H7B), C8(H8A,H8B),
 C10(H10A,H10B)
3.c Aromatic/amide H refined with riding coordinates:
 N6(H6), N1(H1), N5(H5), N2(H2), N3(H3), N4(H4), C27(H27), C31(H31), C29(H29),
 C22(H22), C18(H18), C36(H36), C40(H40), C38(H38), C20(H20)
3.d X=CH2 refined with riding coordinates:
 C47(H47A,H47B)
3.e Idealised Me refined as rotating group:
 C13(H13A,H13B,H13C), C15(H15A,H15B,H15C), C11(H11A,H11B,H11C), C48(H48A,H48B,
 H48C), C49(H49A,H49B,H49C), C50(H50A,H50B,H50C)
;
_shelx_shelxl_version_number 2014/7
_olex2_submission_special_instructions 'No special instructions were received'

loop_
_space_group_symop_operation_xyz
'x, y, z'
'-x, y, -z+1/2'
'x+1/2, y+1/2, z'
'-x+1/2, y+1/2, -z+1/2'
'-x, -y, -z'
'x, -y, z-1/2'
'-x+1/2, -y+1/2, -z'
'x+1/2, -y+1/2, z-1/2'

loop_
_atom_site_label
_atom_site_type_symbol
_atom_site_fract_x
_atom_site_fract_y
_atom_site_fract_z
_atom_site_U_iso_or_equiv
_atom_site_adp_type
_atom_site_occupancy
_atom_site_site_symmetry_order
_atom_site_calc_flag
_atom_site_refinement_flags_posn
_atom_site_refinement_flags_adp
_atom_site_refinement_flags_occupancy
_atom_site_disorder_assembly
_atom_site_disorder_group
Cl01 Cl 0.5000 0.29098(7) 0.2500 0.0648(5) Uani 1 2 d S T P . .
S2 S 0.18435(9) 0.17191(7) 0.27521(11) 0.0872(6) Uani 1 1 d . . . . .
S3 S 0.41625(13) 0.38143(6) -0.01307(13) 0.0937(6) Uani 1 1 d . . . . .
Cl04 Cl 0.5000 0.15176(10) 0.2500 0.1027(9) Uani 1 2 d S T P . .
S1 S 0.54440(12) 0.10560(9) -0.04386(18) 0.1175(9) Uani 1 1 d . . . . .
O006 O 0.4250(2) 0.21989(16) 0.3136(3) 0.0808(13) Uani 1 1 d . . . . .
H00A H 0.4386 0.1999 0.2905 0.121 Uiso 1 1 d G . . . .
H00B H 0.4493 0.2395 0.3055 0.121 Uiso 1 1 d G . . . .
F7 F 0.4324(2) 0.19241(19) 0.6352(3) 0.1163(11) Uani 1 1 d . . . . .
N6 N 0.2952(2) 0.20145(16) 0.3636(3) 0.0637(12) Uani 1 1 d . . . . .
H6 H 0.3344 0.2115 0.3608 0.076 Uiso 1 1 calc R . . . .
N1 N 0.4207(3) 0.31889(15) 0.0723(3) 0.0668(13) Uani 1 1 d . . . . .
H1 H 0.4396 0.3053 0.1134 0.080 Uiso 1 1 calc R . . . .
N5 N 0.2922(2) 0.19774(17) 0.2294(3) 0.0671(13) Uani 1 1 d . . . . .
H5 H 0.3336 0.2058 0.2407 0.081 Uiso 1 1 calc R . . . .
N2 N 0.4894(3) 0.36473(15) 0.1296(3) 0.0666(12) Uani 1 1 d . . . . .
H2 H 0.5004 0.3463 0.1645 0.080 Uiso 1 1 calc R . . . .
N3 N 0.5023(3) 0.15906(18) 0.0440(4) 0.0774(16) Uani 1 1 d . . . . .
H3 H 0.5081 0.1729 0.0880 0.093 Uiso 1 1 calc R . . . .
C4 C 0.3111(3) 0.20700(19) 0.0939(3) 0.0614(14) Uani 1 1 d . . . . .
C1 C 0.4057(3) 0.2341(2) 0.0031(3) 0.0606(14) Uani 1 1 d . . . . .
F8 F 0.3644(3) 0.1880(2) 0.7149(3) 0.1281(14) Uani 1 1 d . . . . .
C2 C 0.4004(3) 0.1945(2) 0.0165(3) 0.0642(15) Uani 1 1 d . . . . .
C3 C 0.3535(3) 0.18099(19) 0.0621(4) 0.0632(14) Uani 1 1 d . . . . .
C6 C 0.3622(3) 0.25948(18) 0.0335(3) 0.0609(13) Uani 1 1 d . . . . .
F11 F 0.0935(3) 0.1756(3) 0.4970(4) 0.194(4) Uani 1 1 d . . . . .
F10 F 0.1304(3) 0.1733(3) 0.6194(5) 0.174(4) Uani 1 1 d . . . . .
C5 C 0.3153(3) 0.24663(17) 0.0789(3) 0.0567(13) Uani 1 1 d . . . . .
C26 C 0.2787(3) 0.1985(2) 0.4399(3) 0.0658(16) Uani 1 1 d . . . . .
N4 N 0.5931(3) 0.12782(18) 0.1054(4) 0.0873(18) Uani 1 1 d . . . . .
H4 H 0.5844 0.1407 0.1472 0.105 Uiso 1 1 calc R . . . .
C25 C 0.2584(3) 0.19072(18) 0.2912(3) 0.0583(13) Uani 1 1 d . . . . .
F12 F 0.1090(3) 0.2242(2) 0.5715(6) 0.158(3) Uani 1 1 d . . . . .
C27 C 0.3310(3) 0.2018(2) 0.5035(3) 0.0737(18) Uani 1 1 d . . . . .
H27 H 0.3752 0.2052 0.4933 0.088 Uiso 1 1 calc R . . . .
C12 C 0.2694(3) 0.2744(2) 0.1128(4) 0.0742(18) Uani 1 1 d . . . . .
H12A H 0.2303 0.2601 0.1250 0.089 Uiso 1 1 calc R . . . .
H12B H 0.2533 0.2935 0.0709 0.089 Uiso 1 1 calc R . . . .
C14 C 0.4582(3) 0.2488(2) -0.0434(4) 0.0721(17) Uani 1 1 d . . . . .
H14A H 0.4982 0.2325 -0.0320 0.087 Uiso 1 1 calc R . . . .
H14B H 0.4710 0.2750 -0.0254 0.087 Uiso 1 1 calc R . . . .
C30 C 0.2032(3) 0.1943(2) 0.5346(4) 0.0705(17) Uani 1 1 d . . . . .
C28 C 0.3183(3) 0.2001(2) 0.5819(4) 0.079(2) Uani 1 1 d . . . . .
C31 C 0.2139(3) 0.1960(2) 0.4566(4) 0.0673(15) Uani 1 1 d . . . . .
H31 H 0.1774 0.1956 0.4142 0.081 Uiso 1 1 calc R . . . .
C9 C 0.2639(3) 0.1927(2) 0.1459(4) 0.0715(16) Uani 1 1 d . . . . .
H9A H 0.2215 0.2070 0.1341 0.086 Uiso 1 1 calc R . . . .
H9B H 0.2545 0.1654 0.1348 0.086 Uiso 1 1 calc R . . . .
C16 C 0.4425(3) 0.35478(19) 0.0652(4) 0.0668(14) Uani 1 1 d . . . . .
F9 F 0.3851(4) 0.2410(3) 0.6706(5) 0.209(5) Uani 1 1 d . . . . .
C17 C 0.5224(4) 0.39915(19) 0.1485(5) 0.0773(19) Uani 1 1 d . . . . .
C7 C 0.3681(3) 0.3011(2) 0.0167(4) 0.0715(16) Uani 1 1 d . . . . .
H7A H 0.3773 0.3045 -0.0386 0.086 Uiso 1 1 calc R . . . .
H7B H 0.3253 0.3138 0.0207 0.086 Uiso 1 1 calc R . . . .
C32 C 0.1345(3) 0.1907(3) 0.5507(5) 0.082(2) Uani 1 1 d . . . . .
C13 C 0.3006(3) 0.2957(2) 0.1881(4) 0.0736(17) Uani 1 1 d . . . . .
H13A H 0.3353 0.3129 0.1751 0.110 Uiso 1 1 calc GR . . . .
H13B H 0.3202 0.2772 0.2286 0.110 Uiso 1 1 calc GR . . . .
H13C H 0.2664 0.3105 0.2091 0.110 Uiso 1 1 calc GR . . . .
C15 C 0.4335(4) 0.2491(3) -0.1340(4) 0.086(2) Uani 1 1 d . . . . .
H15A H 0.4684 0.2592 -0.1620 0.129 Uiso 1 1 calc GR . . . .
H15B H 0.3939 0.2653 -0.1455 0.129 Uiso 1 1 calc GR . . . .
H15C H 0.4224 0.2230 -0.1523 0.129 Uiso 1 1 calc GR . . . .
C8 C 0.4452(3) 0.1670(2) -0.0169(4) 0.0741(17) Uani 1 1 d . . . . .
H8A H 0.4210 0.1430 -0.0328 0.089 Uiso 1 1 calc R . . . .
H8B H 0.4602 0.1781 -0.0650 0.089 Uiso 1 1 calc R . . . .
C34 C 0.5470(3) 0.1312(2) 0.0358(5) 0.0795(19) Uani 1 1 d . . . . .
C10 C 0.3487(4) 0.1381(2) 0.0760(5) 0.0799(19) Uani 1 1 d . . . . .
H10A H 0.3366 0.1336 0.1298 0.096 Uiso 1 1 calc R . . . .
H10B H 0.3927 0.1262 0.0749 0.096 Uiso 1 1 calc R . . . .
C29 C 0.2546(4) 0.1959(2) 0.5983(4) 0.083(2) Uani 1 1 d . . . . .
H29 H 0.2463 0.1942 0.6519 0.100 Uiso 1 1 calc R . . . .
F17 F 0.7727(5) 0.0974(3) -0.0574(8) 0.188(4) Uani 1 1 d . . . . .
C11 C 0.2970(4) 0.1189(2) 0.0127(5) 0.085(2) Uani 1 1 d . . . . .
H11A H 0.3062 0.1254 -0.0409 0.128 Uiso 1 1 calc GR . . . .
H11B H 0.2525 0.1280 0.0187 0.128 Uiso 1 1 calc GR . . . .
H11C H 0.2993 0.0912 0.0199 0.128 Uiso 1 1 calc GR . . . .
C33 C 0.3748(4) 0.2043(3) 0.6495(5) 0.099(3) Uani 1 1 d . . . . .
C35 C 0.6517(4) 0.1063(2) 0.1163(6) 0.092(2) Uani 1 1 d . . . . .
F13 F 0.7493(7) 0.0164(3) 0.2905(7) 0.219(5) Uani 1 1 d . . . . .
C22 C 0.5816(4) 0.3964(3) 0.2040(5) 0.093(2) Uani 1 1 d . . . . .
H22 H 0.5981 0.3724 0.2243 0.112 Uiso 1 1 calc R . . . .
F5 F 0.6762(5) 0.4005(4) 0.3423(7) 0.214(5) Uani 1 1 d . . . . .
C18 C 0.4984(7) 0.4343(2) 0.1212(6) 0.112(3) Uani 1 1 d . . . . .
H18 H 0.4582 0.4361 0.0844 0.135 Uiso 1 1 calc R . . . .
C36 C 0.6900(4) 0.1019(3) 0.0536(7) 0.110(3) Uani 1 1 d . . . . .
H36 H 0.6754 0.1124 0.0020 0.132 Uiso 1 1 calc R . . . .
C39 C 0.7321(6) 0.0703(3) 0.2049(8) 0.131(5) Uani 1 1 d . . . . .
C24 C 0.4990(15) 0.5063(4) 0.1186(7) 0.199(12) Uani 1 1 d . . . . .
C21 C 0.6156(6) 0.4308(4) 0.2281(7) 0.128(4) Uani 1 1 d . . . . .
C37 C 0.7504(5) 0.0816(3) 0.0699(10) 0.127(4) Uani 1 1 d . . . . .
C42 C 0.7862(7) 0.0758(5) -0.0008(14) 0.164(7) Uani 1 1 d . . . . .
F16 F 0.7865(8) 0.0407(3) -0.0234(10) 0.291(9) Uani 1 1 d . . . . .
F14 F 0.7303(10) 0.0683(5) 0.3407(6) 0.429(16) Uani 1 1 d . . . . .
C40 C 0.6732(5) 0.0917(3) 0.1915(7) 0.108(3) Uani 1 1 d . . . . .
H40 H 0.6484 0.0960 0.2338 0.130 Uiso 1 1 calc R . . . .
C19 C 0.5334(10) 0.4671(3) 0.1478(8) 0.148(6) Uani 1 1 d . . . . .
F15 F 0.8243(6) 0.0541(4) 0.2978(8) 0.262(6) Uani 1 1 d . . . . .
C38 C 0.7701(6) 0.0663(3) 0.1440(10) 0.135(5) Uani 1 1 d . . . . .
H38 H 0.8108 0.0527 0.1542 0.162 Uiso 1 1 calc R . . . .
F2 F 0.5444(8) 0.5277(3) 0.1014(10) 0.319(10) Uani 1 1 d . . . . .
F3 F 0.4529(6) 0.5039(2) 0.0540(12) 0.251(7) Uani 1 1 d . . . . .
F18 F 0.8533(4) 0.0799(5) 0.0275(9) 0.273(7) Uani 1 1 d . . . . .
F6 F 0.6950(8) 0.4570(3) 0.3262(8) 0.310(8) Uani 1 1 d . . . . .
C20 C 0.5900(11) 0.4658(4) 0.1966(10) 0.177(9) Uani 1 1 d . . . . .
H20 H 0.6140 0.4887 0.2108 0.213 Uiso 1 1 calc R . . . .
F1 F 0.4642(14) 0.5185(3) 0.1676(9) 0.47(2) Uani 1 1 d . . . . .
C48 C 0.4925(8) 0.3324(4) -0.2069(10) 0.084(4) Uani 0.5 1 d . . . A -1
H48A H 0.4473 0.3226 -0.2229 0.127 Uiso 0.5 1 calc GR . . A -1
H48B H 0.5011 0.3358 -0.1486 0.127 Uiso 0.5 1 calc GR . . A -1
H48C H 0.5246 0.3142 -0.2229 0.127 Uiso 0.5 1 calc GR . . A -1
C47 C 0.5232(7) 0.3716(5) -0.3143(10) 0.080(4) Uani 0.5 1 d . . . A -1
H47A H 0.5009 0.3842 -0.3606 0.096 Uiso 0.5 1 calc R . . A -1
H47B H 0.5631 0.3580 -0.3168 0.096 Uiso 0.5 1 calc R . . A -1
C49 C 0.4396(6) 0.3932(4) -0.2428(10) 0.071(3) Uani 0.5 1 d . . . A -1
H49A H 0.4014 0.3789 -0.2704 0.107 Uiso 0.5 1 calc GR . . A -1
H49B H 0.4408 0.4186 -0.2670 0.107 Uiso 0.5 1 calc GR . . A -1
H49C H 0.4355 0.3959 -0.1860 0.107 Uiso 0.5 1 calc GR . . A -1
C23 C 0.6815(10) 0.4242(7) 0.2893(11) 0.203(11) Uani 1 1 d . . . . .
F4 F 0.7277(6) 0.4150(7) 0.2560(8) 0.372(13) Uani 1 1 d . . . . .
C41 C 0.7531(8) 0.0530(5) 0.2884(10) 0.200(10) Uani 1 1 d . . . . .
C50 C 0.5549(6) 0.3917(4) -0.1750(9) 0.074(3) Uani 0.5 1 d . . . A -1
H50A H 0.5428 0.3842 -0.1234 0.111 Uiso 0.5 1 calc GR . . A -1
H50B H 0.5543 0.4196 -0.1793 0.111 Uiso 0.5 1 calc GR . . A -1
H50C H 0.5996 0.3823 -0.1789 0.111 Uiso 0.5 1 calc GR . . A -1
N8 N 0.5000 0.3730(3) -0.2500 0.095(3) Uani 1 2 d S T P . .

loop_
_atom_site_aniso_label
_atom_site_aniso_U_11
_atom_site_aniso_U_22
_atom_site_aniso_U_33
_atom_site_aniso_U_23
_atom_site_aniso_U_13
_atom_site_aniso_U_12
Cl01 0.0530(10) 0.0824(13) 0.0572(10) 0.000 0.0028(7) 0.000
S2 0.0592(9) 0.1324(17) 0.0705(10) -0.0047(10) 0.0120(7) -0.0293(10)
S3 0.1159(16) 0.0880(13) 0.0745(11) 0.0193(10) 0.0063(10) 0.0059(11)
Cl04 0.0878(18) 0.117(2) 0.102(2) 0.000 0.0111(15) 0.000
S1 0.0882(14) 0.133(2) 0.125(2) -0.0482(16) -0.0049(13) 0.0312(13)
O006 0.065(3) 0.098(4) 0.082(3) -0.002(3) 0.022(2) -0.016(2)
F7 0.069(3) 0.196 0.080(3) -0.017(3) 0.001(2) 0.008(3)
N6 0.050(2) 0.099(4) 0.042(2) 0.002(2) 0.0063(18) -0.012(2)
N1 0.064(3) 0.071(3) 0.060(3) 0.004(2) -0.007(2) -0.009(2)
N5 0.051(2) 0.107(4) 0.043(2) 0.002(2) 0.0064(19) -0.012(2)
N2 0.073(3) 0.060(3) 0.066(3) -0.001(2) 0.009(2) -0.011(2)
N3 0.055(3) 0.094(4) 0.079(4) -0.015(3) -0.002(2) 0.026(3)
C4 0.052(3) 0.088(4) 0.042(3) -0.002(2) 0.000(2) -0.006(3)
C1 0.046(3) 0.093(4) 0.042(2) -0.008(3) 0.004(2) -0.004(3)
F8 0.104(4) 0.200 0.077(3) 0.032(3) 0.004(3) -0.028(4)
C2 0.039(2) 0.099(5) 0.052(3) -0.010(3) 0.002(2) 0.000(3)
C3 0.051(3) 0.083(4) 0.052(3) -0.003(3) -0.003(2) -0.005(3)
C6 0.052(3) 0.079(4) 0.049(3) -0.005(3) 0.000(2) -0.008(3)
F11 0.071(3) 0.378(12) 0.148(5) -0.135(7) 0.060(3) -0.087(5)
F10 0.080(3) 0.311(10) 0.142(5) 0.085(6) 0.048(4) -0.019(5)
C5 0.043(2) 0.074(4) 0.052(3) -0.010(2) 0.003(2) 0.002(2)
C26 0.045(3) 0.112(5) 0.040(3) 0.005(3) 0.005(2) -0.008(3)
N4 0.060(3) 0.091(4) 0.106(5) -0.010(4) -0.005(3) 0.025(3)
C25 0.050(3) 0.078(4) 0.046(3) -0.002(2) 0.007(2) -0.011(2)
F12 0.099(4) 0.156(6) 0.236(9) -0.018(6) 0.084(5) 0.014(4)
C27 0.056(3) 0.126(6) 0.039(3) -0.007(3) 0.007(2) -0.009(3)
C12 0.054(3) 0.104(5) 0.061(3) -0.020(3) -0.001(3) 0.008(3)
C14 0.050(3) 0.112(5) 0.055(3) -0.006(3) 0.008(2) -0.005(3)
C30 0.044(3) 0.111(5) 0.061(3) 0.010(3) 0.021(2) -0.004(3)
C28 0.058(3) 0.135(6) 0.045(3) 0.006(3) 0.010(3) -0.014(4)
C31 0.047(3) 0.098(5) 0.059(3) 0.009(3) 0.016(2) -0.005(3)
C9 0.061(3) 0.102(5) 0.051(3) -0.002(3) 0.005(2) -0.013(3)
C16 0.068(3) 0.070(4) 0.063(3) 0.003(3) 0.010(3) -0.001(3)
F9 0.211(8) 0.174(7) 0.191(8) -0.066(6) -0.124(7) 0.037(6)
C17 0.104(5) 0.058(3) 0.077(4) -0.014(3) 0.037(4) -0.018(3)
C7 0.064(4) 0.084(4) 0.060(3) 0.002(3) -0.009(3) -0.002(3)
C32 0.053(3) 0.121(6) 0.076(4) 0.005(4) 0.025(3) -0.015(4)
C13 0.060(3) 0.094(5) 0.066(4) -0.012(3) 0.008(3) 0.003(3)
C15 0.072(4) 0.130(7) 0.059(4) 0.010(4) 0.020(3) 0.002(4)
C8 0.054(3) 0.097(5) 0.066(4) -0.020(3) -0.007(3) 0.013(3)
C34 0.053(3) 0.080(4) 0.104(5) -0.016(4) 0.004(3) 0.019(3)
C10 0.069(4) 0.081(4) 0.086(5) 0.013(4) 0.000(3) -0.010(3)
C29 0.072(4) 0.130(6) 0.052(3) 0.009(4) 0.020(3) -0.004(4)
F17 0.146(7) 0.203(10) 0.228(11) 0.011(8) 0.071(7) 0.059(7)
C11 0.080(5) 0.078(4) 0.092(5) -0.008(4) -0.002(4) 0.000(3)
C33 0.071(4) 0.173(9) 0.054(4) 0.004(5) 0.015(3) -0.017(5)
C35 0.065(4) 0.090(5) 0.113(6) -0.008(4) -0.009(4) 0.019(4)
F13 0.309(14) 0.143(7) 0.213(11) 0.032(7) 0.064(10) 0.057(9)
C22 0.092(5) 0.102(6) 0.091(5) -0.030(4) 0.030(4) -0.031(4)
F5 0.130(7) 0.300(14) 0.196(10) -0.050(10) -0.029(7) -0.071(8)
C18 0.202(11) 0.059(4) 0.086(5) -0.010(4) 0.055(6) -0.001(5)
C36 0.057(4) 0.118(7) 0.153(9) -0.021(6) 0.008(5) 0.023(4)
C39 0.129(9) 0.118(8) 0.125(9) -0.038(7) -0.042(7) 0.055(7)
C24 0.45(4) 0.090(8) 0.064(6) -0.013(6) 0.062(11) -0.022(14)
C21 0.146(9) 0.145(9) 0.103(7) -0.045(7) 0.051(7) -0.082(8)
C37 0.076(6) 0.103(7) 0.196(13) -0.028(8) 0.005(7) 0.025(5)
C42 0.099(9) 0.158(14) 0.25(2) -0.023(13) 0.056(11) 0.041(9)
F16 0.343(19) 0.154(8) 0.44(2) -0.071(10) 0.246(18) 0.023(9)
F14 0.68(3) 0.48(2) 0.105(6) -0.029(9) -0.022(11) 0.48(2)
C40 0.095(6) 0.101(6) 0.116(7) -0.018(5) -0.020(5) 0.039(5)
C19 0.29(2) 0.064(5) 0.104(8) -0.010(5) 0.083(10) -0.045(8)
F15 0.216(11) 0.259(12) 0.264(13) 0.066(10) -0.109(10) 0.007(9)
C38 0.102(8) 0.105(7) 0.179(13) -0.034(8) -0.040(8) 0.025(6)
F2 0.39(2) 0.201(10) 0.336(18) 0.152(12) -0.021(15) -0.145(12)
F3 0.215(11) 0.095(5) 0.47(2) 0.033(10) 0.130(14) 0.024(6)
F18 0.081(5) 0.419(18) 0.324(16) -0.001(14) 0.045(7) 0.044(8)
F6 0.387(18) 0.242(11) 0.261(13) -0.078(10) -0.072(13) -0.182(12)
C20 0.28(2) 0.125(10) 0.144(13) -0.055(10) 0.089(14) -0.116(13)
F1 1.12(6) 0.130(8) 0.228(13) 0.072(8) 0.30(2) 0.229(18)
C48 0.089(10) 0.079(9) 0.089(10) 0.023(8) 0.027(8) -0.001(7)
C47 0.062(7) 0.099(11) 0.080(9) 0.004(8) 0.013(7) 0.008(7)
C49 0.046(6) 0.071(7) 0.098(10) 0.006(7) 0.012(6) 0.012(5)
C23 0.189(16) 0.30(2) 0.133(12) -0.085(14) 0.051(12) -0.175(18)
F4 0.122(7) 0.81(4) 0.192(11) -0.152(18) 0.034(7) -0.073(14)
C41 0.171(13) 0.214(16) 0.176(14) -0.089(12) -0.093(11) 0.138(12)
C50 0.055(6) 0.086(9) 0.079(8) -0.022(7) 0.003(6) -0.003(6)
N8 0.047(4) 0.078(5) 0.165(10) 0.000 0.034(5) 0.000

loop_
_atom_type_symbol
_atom_type_description
_atom_type_scat_dispersion_real
_atom_type_scat_dispersion_imag
_atom_type_scat_source
C C 0.0180 0.0090 'International Tables Vol C Tables 4.2.6.8 and 6.1.1.4'
H H 0.0000 0.0000 'International Tables Vol C Tables 4.2.6.8 and 6.1.1.4'
Cl Cl 0.3640 0.7020 'International Tables Vol C Tables 4.2.6.8 and 6.1.1.4'
F F 0.0730 0.0530 'International Tables Vol C Tables 4.2.6.8 and 6.1.1.4'
N N 0.0310 0.0180 'International Tables Vol C Tables 4.2.6.8 and 6.1.1.4'
O O 0.0490 0.0320 'International Tables Vol C Tables 4.2.6.8 and 6.1.1.4'
S S 0.3330 0.5570 'International Tables Vol C Tables 4.2.6.8 and 6.1.1.4'

loop_
_exptl_crystal_face_index_h
_exptl_crystal_face_index_k
_exptl_crystal_face_index_l
_exptl_crystal_face_perp_dist
_exptl_oxdiff_crystal_face_indexfrac_h
_exptl_oxdiff_crystal_face_indexfrac_k
_exptl_oxdiff_crystal_face_indexfrac_l
_exptl_oxdiff_crystal_face_x
_exptl_oxdiff_crystal_face_y
_exptl_oxdiff_crystal_face_z
0 22 -2 0.0216 -0.0006 21.9993 -1.9999 0.2027 0.9541 0.1390
-1 -23 2 0.0246 -0.9993 -22.9993 1.9999 -0.2567 -0.9934 -0.0813
12 -2 -5 0.0876 12.0003 -1.9995 -5.0002 0.0247 0.1067 -0.9590
-13 -1 5 0.0783 -13.0002 -1.0004 5.0003 -0.1115 -0.2257 0.9988
-1 5 11 0.0426 -1.0001 4.9999 11.0000 0.9110 -0.2260 0.4239
-9 -1 -7 0.0603 -9.0002 -1.0003 -6.9997 -0.9065 0.2365 0.3913
9 -5 -8 0.0558 9.0003 -4.9996 -8.0002 -0.3736 0.1051 -0.8712
0 -18 6 0.0311 0.0006 -17.9994 5.9999 0.1780 -0.9495 0.0104
-4 20 -4 0.0327 -4.0007 19.9992 -3.9998 -0.1381 0.9542 0.3306

loop_
_geom_angle_atom_site_label_1
_geom_angle_atom_site_label_2
_geom_angle_atom_site_label_3
_geom_angle
_geom_angle_site_symmetry_1
_geom_angle_site_symmetry_3
H00A O006 H00B 109.5 . .
C26 N6 H6 115.6 . .
C25 N6 H6 115.6 . .
C25 N6 C26 128.7(5) . .
C16 N1 H1 117.8 . .
C16 N1 C7 124.5(5) . .
C7 N1 H1 117.8 . .
C25 N5 H5 118.2 . .
C25 N5 C9 123.6(5) . .
C9 N5 H5 118.2 . .
C16 N2 H2 114.7 . .
C16 N2 C17 130.7(6) . .
C17 N2 H2 114.7 . .
C8 N3 H3 118.7 . .
C34 N3 H3 118.7 . .
C34 N3 C8 122.7(6) . .
C3 C4 C9 119.8(6) . .
C5 C4 C3 120.2(5) . .
C5 C4 C9 119.9(6) . .
C2 C1 C14 119.7(6) . .
C6 C1 C2 119.5(5) . .
C6 C1 C14 120.8(6) . .
C1 C2 C8 120.3(6) . .
C3 C2 C1 119.8(6) . .
C3 C2 C8 119.8(7) . .
C4 C3 C10 121.1(6) . .
C2 C3 C4 120.0(6) . .
C2 C3 C10 119.0(6) . .
C1 C6 C7 118.2(6) . .
C5 C6 C1 121.6(6) . .
C5 C6 C7 120.2(6) . .
C4 C5 C12 120.1(6) . .
C6 C5 C4 118.9(5) . .
C6 C5 C12 121.1(6) . .
N6 C26 C27 116.3(5) . .
N6 C26 C31 124.6(5) . .
C31 C26 C27 118.8(5) . .
C34 N4 H4 116.3 . .
C34 N4 C35 127.4(7) . .
C35 N4 H4 116.3 . .
N6 C25 S2 128.1(4) . .
N5 C25 S2 120.8(4) . .
N5 C25 N6 111.2(5) . .
C26 C27 H27 120.1 . .
C28 C27 C26 119.8(6) . .
C28 C27 H27 120.1 . .
C5 C12 H12A 108.5 . .
C5 C12 H12B 108.5 . .
C5 C12 C13 115.2(5) . .
H12A C12 H12B 107.5 . .
C13 C12 H12A 108.5 . .
C13 C12 H12B 108.5 . .
C1 C14 H14A 109.3 . .
C1 C14 H14B 109.3 . .
C1 C14 C15 111.8(5) . .
H14A C14 H14B 107.9 . .
C15 C14 H14A 109.3 . .
C15 C14 H14B 109.3 . .
C31 C30 C32 118.7(6) . .
C31 C30 C29 122.2(5) . .
C29 C30 C32 119.2(6) . .
C27 C28 C33 119.1(6) . .
C29 C28 C27 121.2(6) . .
C29 C28 C33 119.6(6) . .
C26 C31 H31 120.1 . .
C30 C31 C26 119.7(6) . .
C30 C31 H31 120.1 . .
N5 C9 C4 109.8(5) . .
N5 C9 H9A 109.7 . .
N5 C9 H9B 109.7 . .
C4 C9 H9A 109.7 . .
C4 C9 H9B 109.7 . .
H9A C9 H9B 108.2 . .
N1 C16 S3 122.2(5) . .
N1 C16 N2 111.4(6) . .
N2 C16 S3 126.4(5) . .
N2 C17 C22 115.2(7) . .
C18 C17 N2 124.3(9) . .
C18 C17 C22 120.3(8) . .
N1 C7 C6 111.7(5) . .
N1 C7 H7A 109.3 . .
N1 C7 H7B 109.3 . .
C6 C7 H7A 109.3 . .
C6 C7 H7B 109.3 . .
H7A C7 H7B 107.9 . .
F11 C32 F10 108.4(8) . .
F11 C32 F12 108.4(8) . .
F11 C32 C30 116.6(7) . .
F10 C32 F12 95.3(7) . .
F10 C32 C30 113.1(7) . .
F12 C32 C30 112.9(7) . .
C12 C13 H13A 109.5 . .
C12 C13 H13B 109.5 . .
C12 C13 H13C 109.5 . .
H13A C13 H13B 109.5 . .
H13A C13 H13C 109.5 . .
H13B C13 H13C 109.5 . .
C14 C15 H15A 109.5 . .
C14 C15 H15B 109.5 . .
C14 C15 H15C 109.5 . .
H15A C15 H15B 109.5 . .
H15A C15 H15C 109.5 . .
H15B C15 H15C 109.5 . .
N3 C8 C2 108.8(5) . .
N3 C8 H8A 109.9 . .
N3 C8 H8B 109.9 . .
C2 C8 H8A 109.9 . .
C2 C8 H8B 109.9 . .
H8A C8 H8B 108.3 . .
N3 C34 S1 123.4(6) . .
N3 C34 N4 110.4(6) . .
N4 C34 S1 126.2(5) . .
C3 C10 H10A 109.2 . .
C3 C10 H10B 109.2 . .
C3 C10 C11 112.1(6) . .
H10A C10 H10B 107.9 . .
C11 C10 H10A 109.2 . .
C11 C10 H10B 109.2 . .
C30 C29 H29 120.9 . .
C28 C29 C30 118.2(6) . .
C28 C29 H29 120.9 . .
C10 C11 H11A 109.5 . .
C10 C11 H11B 109.5 . .
C10 C11 H11C 109.5 . .
H11A C11 H11B 109.5 . .
H11A C11 H11C 109.5 . .
H11B C11 H11C 109.5 . .
F7 C33 C28 115.9(7) . .
F7 C33 F9 104.3(8) . .
F8 C33 F7 106.8(8) . .
F8 C33 C28 113.6(7) . .
F8 C33 F9 103.7(8) . .
F9 C33 C28 111.5(8) . .
N4 C35 C36 121.1(8) . .
C40 C35 N4 117.7(9) . .
C40 C35 C36 121.1(8) . .
C17 C22 H22 121.2 . .
C17 C22 C21 117.6(10) . .
C21 C22 H22 121.2 . .
C17 C18 H18 120.2 . .
C17 C18 C19 119.6(13) . .
C19 C18 H18 120.2 . .
C35 C36 H36 120.9 . .
C37 C36 C35 118.1(12) . .
C37 C36 H36 120.9 . .
C40 C39 C41 117.9(13) . .
C38 C39 C40 119.7(12) . .
C38 C39 C41 122.4(11) . .
F2 C24 C19 106(2) . .
F2 C24 F3 107.4(13) . .
F3 C24 C19 115.1(12) . .
F1 C24 C19 111.1(11) . .
F1 C24 F2 117.4(17) . .
F1 C24 F3 100(3) . .
C22 C21 C23 113.2(14) . .
C20 C21 C22 119.8(13) . .
C20 C21 C23 127.0(13) . .
C36 C37 C42 115.3(14) . .
C38 C37 C36 120.0(13) . .
C38 C37 C42 124.5(12) . .
F17 C42 C37 117.4(12) . .
F17 C42 F16 112(2) . .
F17 C42 F18 107.3(17) . .
F16 C42 C37 112.9(16) . .
F16 C42 F18 98.7(12) . .
F18 C42 C37 106.6(17) . .
C35 C40 C39 119.2(11) . .
C35 C40 H40 120.4 . .
C39 C40 H40 120.4 . .
C18 C19 C24 115.8(17) . .
C20 C19 C18 122.1(14) . .
C20 C19 C24 122.0(14) . .
C39 C38 H38 119.2 . .
C37 C38 C39 121.6(10) . .
C37 C38 H38 119.2 . .
C21 C20 H20 119.8 . .
C19 C20 C21 120.4(11) . .
C19 C20 H20 119.8 . .
H48A C48 H48B 109.5 . .
H48A C48 H48C 109.5 . .
H48B C48 H48C 109.5 . .
N8 C48 H48A 109.5 . .
N8 C48 H48B 109.5 . .
N8 C48 H48C 109.5 . .
H47A C47 H47B 120.0 . .
N8 C47 H47A 120.0 . .
N8 C47 H47B 120.0 . .
H49A C49 H49B 109.5 . .
H49A C49 H49C 109.5 . .
H49B C49 H49C 109.5 . .
N8 C49 H49A 109.5 . .
N8 C49 H49B 109.5 . .
N8 C49 H49C 109.5 . .
F5 C23 C21 114.1(11) . .
F5 C23 F6 106.2(15) . .
F6 C23 C21 106(2) . .
F4 C23 F5 109(3) . .
F4 C23 C21 112.2(14) . .
F4 C23 F6 109.5(15) . .
F13 C41 C39 114.2(12) . .
F13 C41 F15 95.1(10) . .
F14 C41 F13 113(2) . .
F14 C41 C39 114.9(10) . .
F14 C41 F15 114.2(16) . .
F15 C41 C39 102.9(17) . .
H50A C50 H50B 109.5 . .
H50A C50 H50C 109.5 . .
H50B C50 H50C 109.5 . .
N8 C50 H50A 109.5 . .
N8 C50 H50B 109.5 . .
N8 C50 H50C 109.5 . .
C48 N8 C50 95.8(9) . .
C47 N8 C48 115.7(11) . .
C47 N8 C49 122.4(10) . .
C47 N8 C50 111.8(9) . .
C49 N8 C48 104.6(8) . .
C49 N8 C50 102.7(8) . .

loop_
_geom_bond_atom_site_label_1
_geom_bond_atom_site_label_2
_geom_bond_distance
_geom_bond_site_symmetry_2
S2 C25 1.631(5) .
S3 C16 1.640(7) .
S1 C34 1.611(8) .
O006 H00A 0.8696 .
O006 H00B 0.8702 .
F7 C33 1.302(9) .
N6 H6 0.8800 .
N6 C26 1.386(7) .
N6 C25 1.383(7) .
N1 H1 0.8800 .
N1 C16 1.345(8) .
N1 C7 1.452(8) .
N5 H5 0.8800 .
N5 C25 1.361(7) .
N5 C9 1.450(8) .
N2 H2 0.8800 .
N2 C16 1.377(8) .
N2 C17 1.393(8) .
N3 H3 0.8800 .
N3 C8 1.456(8) .
N3 C34 1.358(8) .
C4 C3 1.419(9) .
C4 C5 1.416(9) .
C4 C9 1.485(8) .
C1 C2 1.411(9) .
C1 C6 1.407(8) .
C1 C14 1.514(8) .
F8 C33 1.292(9) .
C2 C3 1.399(8) .
C2 C8 1.499(8) .
C3 C10 1.527(9) .
C6 C5 1.390(8) .
C6 C7 1.492(9) .
F11 C32 1.252(10) .
F10 C32 1.325(10) .
C5 C12 1.522(8) .
C26 C27 1.397(8) .
C26 C31 1.395(7) .
N4 H4 0.8800 .
N4 C34 1.390(10) .
N4 C35 1.401(9) .
F12 C32 1.353(10) .
C27 H27 0.9500 .
C27 C28 1.390(8) .
C12 H12A 0.9900 .
C12 H12B 0.9900 .
C12 C13 1.526(9) .
C14 H14A 0.9900 .
C14 H14B 0.9900 .
C14 C15 1.536(9) .
C30 C31 1.371(8) .
C30 C32 1.473(7) .
C30 C29 1.381(10) .
C28 C29 1.375(9) .
C28 C33 1.498(10) .
C31 H31 0.9500 .
C9 H9A 0.9900 .
C9 H9B 0.9900 .
F9 C33 1.341(12) .
C17 C22 1.410(13) .
C17 C18 1.378(11) .
C7 H7A 0.9900 .
C7 H7B 0.9900 .
C13 H13A 0.9800 .
C13 H13B 0.9800 .
C13 H13C 0.9800 .
C15 H15A 0.9800 .
C15 H15B 0.9800 .
C15 H15C 0.9800 .
C8 H8A 0.9900 .
C8 H8B 0.9900 .
C10 H10A 0.9900 .
C10 H10B 0.9900 .
C10 C11 1.534(10) .
C29 H29 0.9500 .
F17 C42 1.22(2) .
C11 H11A 0.9800 .
C11 H11B 0.9800 .
C11 H11C 0.9800 .
C35 C36 1.420(14) .
C35 C40 1.376(13) .
F13 C41 1.29(2) .
C22 H22 0.9500 .
C22 C21 1.416(12) .
F5 C23 1.24(2) .
C18 H18 0.9500 .
C18 C19 1.389(15) .
C36 H36 0.9500 .
C36 C37 1.411(12) .
C39 C40 1.404(12) .
C39 C38 1.387(19) .
C39 C41 1.53(2) .
C24 C19 1.58(2) .
C24 F2 1.26(3) .
C24 F3 1.33(2) .
C24 F1 1.25(2) .
C21 C20 1.41(2) .
C21 C23 1.58(3) .
C37 C42 1.51(2) .
C37 C38 1.364(19) .
C42 F16 1.289(19) .
C42 F18 1.384(18) .
F14 C41 1.190(17) .
C40 H40 0.9500 .
C19 C20 1.31(2) .
F15 C41 1.44(2) .
C38 H38 0.9500 .
F6 C23 1.32(2) .
C20 H20 0.9500 .
C48 H48A 0.9800 .
C48 H48B 0.9800 .
C48 H48C 0.9800 .
C48 N8 1.615(15) .
C47 H47A 0.9500 .
C47 H47B 0.9500 .
C47 N8 1.251(15) .
C49 H49A 0.9800 .
C49 H49B 0.9800 .
C49 H49C 0.9800 .
C49 N8 1.442(12) .
C23 F4 1.21(2) .
C50 H50A 0.9800 .
C50 H50B 0.9800 .
C50 H50C 0.9800 .
C50 N8 1.688(13) .

loop_
_geom_torsion_atom_site_label_1
_geom_torsion_atom_site_label_2
_geom_torsion_atom_site_label_3
_geom_torsion_atom_site_label_4
_geom_torsion
_geom_torsion_site_symmetry_1
_geom_torsion_site_symmetry_2
_geom_torsion_site_symmetry_3
_geom_torsion_site_symmetry_4
N6 C26 C27 C28 178.3(7) . . . .
N6 C26 C31 C30 -178.1(7) . . . .
N2 C17 C22 C21 -177.2(7) . . . .
N2 C17 C18 C19 176.0(8) . . . .
C4 C3 C10 C11 87.0(8) . . . .
C4 C5 C12 C13 100.5(7) . . . .
C1 C2 C3 C4 0.7(8) . . . .
C1 C2 C3 C10 -179.9(5) . . . .
C1 C2 C8 N3 94.6(7) . . . .
C1 C6 C5 C4 -0.6(8) . . . .
C1 C6 C5 C12 178.8(5) . . . .
C1 C6 C7 N1 -82.2(7) . . . .
C2 C1 C6 C5 2.1(8) . . . .
C2 C1 C6 C7 -178.6(5) . . . .
C2 C1 C14 C15 87.3(8) . . . .
C2 C3 C10 C11 -92.5(7) . . . .
C3 C4 C5 C6 -0.9(8) . . . .
C3 C4 C5 C12 179.7(5) . . . .
C3 C4 C9 N5 97.4(7) . . . .
C3 C2 C8 N3 -84.7(7) . . . .
C6 C1 C2 C3 -2.1(8) . . . .
C6 C1 C2 C8 178.6(5) . . . .
C6 C1 C14 C15 -93.1(8) . . . .
C6 C5 C12 C13 -78.9(8) . . . .
C5 C4 C3 C2 0.8(8) . . . .
C5 C4 C3 C10 -178.6(5) . . . .
C5 C4 C9 N5 -80.3(7) . . . .
C5 C6 C7 N1 97.0(7) . . . .
C26 N6 C25 S2 0.9(11) . . . .
C26 N6 C25 N5 -179.0(7) . . . .
C26 C27 C28 C29 -1.1(14) . . . .
C26 C27 C28 C33 -179.2(8) . . . .
N4 C35 C36 C37 176.7(9) . . . .
N4 C35 C40 C39 -179.4(9) . . . .
C25 N6 C26 C27 163.3(7) . . . .
C25 N6 C26 C31 -22.9(12) . . . .
C25 N5 C9 C4 173.6(6) . . . .
C27 C26 C31 C30 -4.5(11) . . . .
C27 C28 C29 C30 -1.6(14) . . . .
C27 C28 C33 F7 -29.8(14) . . . .
C27 C28 C33 F8 -154.0(9) . . . .
C27 C28 C33 F9 89.4(11) . . . .
C14 C1 C2 C3 177.5(5) . . . .
C14 C1 C2 C8 -1.7(8) . . . .
C14 C1 C6 C5 -177.6(5) . . . .
C14 C1 C6 C7 1.7(8) . . . .
C31 C26 C27 C28 4.1(12) . . . .
C31 C30 C32 F11 25.9(13) . . . .
C31 C30 C32 F10 152.5(8) . . . .
C31 C30 C32 F12 -100.7(9) . . . .
C31 C30 C29 C28 1.2(13) . . . .
C9 N5 C25 S2 6.0(10) . . . .
C9 N5 C25 N6 -174.1(6) . . . .
C9 C4 C3 C2 -176.8(5) . . . .
C9 C4 C3 C10 3.8(8) . . . .
C9 C4 C5 C6 176.7(5) . . . .
C9 C4 C5 C12 -2.7(8) . . . .
C16 N1 C7 C6 171.3(6) . . . .
C16 N2 C17 C22 -160.5(7) . . . .
C16 N2 C17 C18 24.1(11) . . . .
C17 N2 C16 S3 5.2(11) . . . .
C17 N2 C16 N1 -176.6(6) . . . .
C17 C22 C21 C20 -0.3(14) . . . .
C17 C22 C21 C23 -179.2(9) . . . .
C17 C18 C19 C24 -175.2(10) . . . .
C17 C18 C19 C20 2.1(18) . . . .
C7 N1 C16 S3 -6.0(9) . . . .
C7 N1 C16 N2 175.8(6) . . . .
C7 C6 C5 C4 -179.8(5) . . . .
C7 C6 C5 C12 -0.4(8) . . . .
C32 C30 C31 C26 -178.5(7) . . . .
C32 C30 C29 C28 -178.5(8) . . . .
C8 N3 C34 S1 3.8(12) . . . .
C8 N3 C34 N4 -175.1(7) . . . .
C8 C2 C3 C4 179.9(5) . . . .
C8 C2 C3 C10 -0.6(8) . . . .
C34 N3 C8 C2 170.5(7) . . . .
C34 N4 C35 C36 34.8(14) . . . .
C34 N4 C35 C40 -149.4(9) . . . .
C29 C30 C31 C26 1.9(12) . . . .
C29 C30 C32 F11 -154.4(10) . . . .
C29 C30 C32 F10 -27.8(12) . . . .
C29 C30 C32 F12 79.0(10) . . . .
C29 C28 C33 F7 152.1(9) . . . .
C29 C28 C33 F8 28.0(14) . . . .
C29 C28 C33 F9 -88.7(11) . . . .
C33 C28 C29 C30 176.5(9) . . . .
C35 N4 C34 S1 10.9(14) . . . .
C35 N4 C34 N3 -170.3(8) . . . .
C35 C36 C37 C42 176.1(11) . . . .
C35 C36 C37 C38 0.8(16) . . . .
C22 C17 C18 C19 0.9(13) . . . .
C22 C21 C20 C19 3(2) . . . .
C22 C21 C23 F5 -43(2) . . . .
C22 C21 C23 F6 -159.2(12) . . . .
C22 C21 C23 F4 81(2) . . . .
C18 C17 C22 C21 -1.7(11) . . . .
C18 C19 C20 C21 -4(2) . . . .
C36 C35 C40 C39 -3.6(16) . . . .
C36 C37 C42 F17 21(2) . . . .
C36 C37 C42 F16 -111.3(17) . . . .
C36 C37 C42 F18 141.4(13) . . . .
C36 C37 C38 C39 0.0(18) . . . .
C24 C19 C20 C21 173.1(12) . . . .
C42 C37 C38 C39 -174.9(13) . . . .
C40 C35 C36 C37 1.0(15) . . . .
C40 C39 C38 C37 -2.5(19) . . . .
C40 C39 C41 F13 111.2(15) . . . .
C40 C39 C41 F14 -22(3) . . . .
C40 C39 C41 F15 -147.1(12) . . . .
C38 C39 C40 C35 4.3(17) . . . .
C38 C39 C41 F13 -71(2) . . . .
C38 C39 C41 F14 156(2) . . . .
C38 C39 C41 F15 31.0(19) . . . .
C38 C37 C42 F17 -163.9(16) . . . .
C38 C37 C42 F16 64(2) . . . .
C38 C37 C42 F18 -44(2) . . . .
F2 C24 C19 C18 -139.2(14) . . . .
F2 C24 C19 C20 43.5(18) . . . .
F3 C24 C19 C18 -20(2) . . . .
F3 C24 C19 C20 162.3(19) . . . .
C20 C21 C23 F5 138.4(18) . . . .
C20 C21 C23 F6 22(2) . . . .
C20 C21 C23 F4 -98(2) . . . .
F1 C24 C19 C18 92(2) . . . .
F1 C24 C19 C20 -85(3) . . . .
C23 C21 C20 C19 -178.1(14) . . . .
C41 C39 C40 C35 -177.5(12) . . . .
C41 C39 C38 C37 179.4(13) . . . .

loop_
_smtbx_masks_void_nr
_smtbx_masks_void_average_x
_smtbx_masks_void_average_y
_smtbx_masks_void_average_z
_smtbx_masks_void_volume
_smtbx_masks_void_count_electrons
1 0.000 0.500 -0.919 1170.5 105.9
2 0.500 0.000 -0.508 1170.5 105.9
